data_2223877
loop_
_publ_author_name
'Aree, Thammarat'
'Sabphon, Chalisa'
'Sawasdee, Pattara'

_publ_section_title
;
 5,7-Dimethoxy-2-(4-methoxyphenyl)-4<i>H</i>-1-benzopyran-4-one
 methanol solvate monohydrate
;
_journal_coeditor_code JH2106
_journal_issue 11
_journal_name_full 'Acta Crystallographica Section E'
_journal_page_first o2693
_journal_paper_doi 10.1107/S1600536809040513
_journal_volume 65
_journal_year 2009
_chemical_formula_iupac 'C18 H16 O5, C H4 O, H2 O'
_chemical_formula_moiety 'C18 H16 O5, C H4 O, H2 O'
_chemical_formula_sum 'C19 H22 O7'
_chemical_formula_weight 362.37
_chemical_name_common
;
4',5,7-trimethoxyflavone methanol solvate hydrate
;
_chemical_name_systematic
;5,7-Dimethoxy-2-(4-methoxyphenyl)-4<i>H</i>-1-benzopyran-4-one methanol
 solvate
monohydrate
;
_space_group_IT_number 2
_symmetry_cell_setting triclinic
_symmetry_space_group_name_Hall '-P 1'
_symmetry_space_group_name_H-M 'P -1'
_atom_sites_solution_hydrogens geom
_atom_sites_solution_primary direct
_atom_sites_solution_secondary difmap
_audit_creation_method SHELXL-97
_cell_angle_alpha 86.6710(10)
_cell_angle_beta 66.1010(10)
_cell_angle_gamma 78.4880(10)
_cell_formula_units_Z 2
_cell_length_a 9.5333(2)
_cell_length_b 9.8861(3)
_cell_length_c 10.5378(3)
_cell_measurement_reflns_used 3400
_cell_measurement_temperature 298(2)
_cell_measurement_theta_max 30.06
_cell_measurement_theta_min 2.47
_cell_volume 889.45(4)
_computing_cell_refinement 'SAINT (Bruker, 2005)'
_computing_data_collection 'APEX2 (Bruker, 2005)'
_computing_data_reduction 'SAINT (Bruker, 2005)'
_computing_molecular_graphics
;
ORTEP-3 for Windows (Farrugia, 1997) and Mercury (Macrae <i>et al.</i>
2006).
;
_computing_publication_material 'SHELXTL (Sheldrick, 2008)'
_computing_structure_refinement 'SHELXTL (Sheldrick, 2008)'
_computing_structure_solution 'SHELXTL (Sheldrick, 2008)'
_diffrn_ambient_temperature 298(2)
_diffrn_measured_fraction_theta_full 0.994
_diffrn_measured_fraction_theta_max 0.968
_diffrn_measurement_device_type 'Bruker SMART APEXII CCD area-detector'
_diffrn_measurement_method '\f and \w'
_diffrn_radiation_monochromator graphite
_diffrn_radiation_source 'fine-focus sealed tube'
_diffrn_radiation_type MoK\a
_diffrn_radiation_wavelength 0.71073
_diffrn_reflns_av_R_equivalents 0.0273
_diffrn_reflns_av_sigmaI/netI 0.0396
_diffrn_reflns_limit_h_max 13
_diffrn_reflns_limit_h_min -9
_diffrn_reflns_limit_k_max 14
_diffrn_reflns_limit_k_min -13
_diffrn_reflns_limit_l_max 14
_diffrn_reflns_limit_l_min -14
_diffrn_reflns_number 10931
_diffrn_reflns_theta_full 25.00
_diffrn_reflns_theta_max 30.46
_diffrn_reflns_theta_min 2.10
_diffrn_standards_number 0
_exptl_absorpt_coefficient_mu 0.103
_exptl_absorpt_correction_T_max 0.916
_exptl_absorpt_correction_T_min 0.845
_exptl_absorpt_correction_type multi-scan
_exptl_absorpt_process_details '(<i>SADABS</i>; Bruker, 2005)'
_exptl_crystal_colour colourless
_exptl_crystal_density_diffrn 1.353
_exptl_crystal_density_method 'not measured'
_exptl_crystal_description block
_exptl_crystal_F_000 384
_exptl_crystal_size_max 0.48
_exptl_crystal_size_mid 0.46
_exptl_crystal_size_min 0.28
_refine_diff_density_max 0.285
_refine_diff_density_min -0.188
_refine_ls_extinction_method none
_refine_ls_goodness_of_fit_ref 1.035
_refine_ls_hydrogen_treatment mixed
_refine_ls_matrix_type full
_refine_ls_number_parameters 248
_refine_ls_number_reflns 5238
_refine_ls_number_restraints 0
_refine_ls_restrained_S_all 1.035
_refine_ls_R_factor_all 0.0955
_refine_ls_R_factor_gt 0.0521
_refine_ls_shift/su_max_lt 0.001
_refine_ls_shift/su_mean 0.000
_refine_ls_structure_factor_coef Fsqd
_refine_ls_weighting_details 'calc w=1/[\s^2^(Fo^2^)+(0.0831P)^2^+0.1044P] where P=(Fo^2^+2Fc^2^)/3'
_refine_ls_weighting_scheme calc
_refine_ls_wR_factor_gt 0.1460
_refine_ls_wR_factor_ref 0.1764
_reflns_number_gt 3026
_reflns_number_total 5238
_reflns_threshold_expression I>2\s(I)
_cod_data_source_file jh2106.cif
_cod_data_source_block I
_cod_depositor_comments
;
The following automatic conversions were performed:

'_chemical_melting_point' value 'not measured' was changed to '?' -
the value is undefined or not given.

Automatic conversion script
Id: cif_fix_values 1646 2011-03-28 12:23:43Z adriana 

The following automatic conversions were performed:

'_chemical_melting_point' value 'not measured' was changed to '?' -
the value is undefined or not given.

Automatic conversion script
Id: cif_fix_values 1715 2011-07-08 13:25:40Z adriana 
;
_cod_database_code 2223877
_cod_database_fobs_code 2223877

loop_
_symmetry_equiv_pos_as_xyz
'x, y, z'
'-x, -y, -z'

loop_
_atom_site_type_symbol
_atom_site_label
_atom_site_fract_x
_atom_site_fract_y
_atom_site_fract_z
_atom_site_U_iso_or_equiv
_atom_site_adp_type
_atom_site_calc_flag
_atom_site_refinement_flags
_atom_site_occupancy
_atom_site_disorder_assembly
_atom_site_disorder_group
C C1 0.68788(16) 0.47269(15) 0.38254(14) 0.0358(3) Uani d . 1 . .
C C2 0.66882(17) 0.35992(16) 0.32291(16) 0.0412(3) Uani d . 1 . .
H H2 0.6873 0.2711 0.3544 0.049 Uiso calc R 1 . .
C C3 0.62134(18) 0.38517(17) 0.21510(16) 0.0440(4) Uani d . 1 . .
C C4 0.59294(19) 0.51854(18) 0.16889(16) 0.0464(4) Uani d . 1 . .
H H4 0.5621 0.5331 0.0952 0.056 Uiso calc R 1 . .
C C5 0.61000(17) 0.62860(16) 0.23116(16) 0.0414(4) Uani d . 1 . .
C C6 0.65977(16) 0.60841(15) 0.34281(14) 0.0365(3) Uani d . 1 . .
C C7 0.68386(17) 0.71706(16) 0.41605(16) 0.0397(3) Uani d . 1 . .
C C8 0.74295(17) 0.66940(15) 0.51967(16) 0.0398(3) Uani d . 1 . .
H H8 0.7663 0.7337 0.5654 0.048 Uiso calc R 1 . .
C C9 0.76598(16) 0.53622(15) 0.55337(15) 0.0357(3) Uani d . 1 . .
C C10 0.82311(16) 0.47626(15) 0.65810(15) 0.0367(3) Uani d . 1 . .
C C11 0.8392(2) 0.33617(17) 0.68317(18) 0.0481(4) Uani d . 1 . .
H H11 0.8101 0.2794 0.6346 0.058 Uiso calc R 1 . .
C C12 0.8978(2) 0.27859(17) 0.77914(19) 0.0524(4) Uani d . 1 . .
H H12 0.9068 0.1844 0.7953 0.063 Uiso calc R 1 . .
C C13 0.94259(18) 0.36194(17) 0.85025(16) 0.0435(4) Uani d . 1 . .
C C14 0.9241(2) 0.50237(17) 0.82922(18) 0.0502(4) Uani d . 1 . .
H H14 0.9519 0.5589 0.8790 0.060 Uiso calc R 1 . .
C C15 0.8645(2) 0.55897(16) 0.73453(17) 0.0471(4) Uani d . 1 . .
H H15 0.8517 0.6538 0.7216 0.056 Uiso calc R 1 . .
C C16 0.6139(3) 0.1483(2) 0.1950(2) 0.0746(6) Uani d . 1 . .
H H16A 0.7186 0.1175 0.1887 0.112 Uiso calc R 1 . .
H H16B 0.5930 0.0887 0.1386 0.112 Uiso calc R 1 . .
H H16C 0.5413 0.1459 0.2898 0.112 Uiso calc R 1 . .
C C17 0.5388(3) 0.7859(2) 0.0770(2) 0.0683(6) Uani d . 1 . .
H H17A 0.6217 0.7394 -0.0043 0.102 Uiso calc R 1 . .
H H17B 0.5208 0.8833 0.0617 0.102 Uiso calc R 1 . .
H H17C 0.4451 0.7515 0.0960 0.102 Uiso calc R 1 . .
C C18 1.0500(3) 0.1713(2) 0.9532(2) 0.0734(6) Uani d . 1 . .
H H18A 0.9585 0.1306 0.9865 0.110 Uiso calc R 1 . .
H H18B 1.1006 0.1529 1.0165 0.110 Uiso calc R 1 . .
H H18C 1.1206 0.1324 0.8633 0.110 Uiso calc R 1 . .
O O1 0.73689(12) 0.43770(10) 0.48755(11) 0.0407(3) Uani d . 1 . .
O O2 0.65502(15) 0.84261(11) 0.39405(13) 0.0565(3) Uani d . 1 . .
O O3 0.58166(15) 0.76114(12) 0.19255(13) 0.0564(3) Uani d . 1 . .
O O5 1.00623(17) 0.31561(13) 0.94348(14) 0.0645(4) Uani d . 1 . .
O O4 0.59709(17) 0.28528(13) 0.14734(14) 0.0622(4) Uani d . 1 . .
O O1W1 0.3293(2) 0.95361(18) 0.4350(2) 0.0783(5) Uani d . 1 . .
H H1W1 0.326(3) 1.006(3) 0.491(3) 0.085(9) Uiso d . 1 . .
H H2W1 0.423(4) 0.909(3) 0.401(3) 0.118(11) Uiso d . 1 . .
C C1M1 0.0302(3) 1.0928(3) 0.3320(3) 0.0925(8) Uani d . 1 . .
H H1M1 -0.0014 1.0107 0.3785 0.139 Uiso calc R 1 . .
H H2M1 -0.0245 1.1223 0.2732 0.139 Uiso calc R 1 . .
H H3M1 0.0059 1.1644 0.3997 0.139 Uiso calc R 1 . .
O O1M1 0.1882(2) 1.0657(2) 0.2530(2) 0.1045(6) Uani d . 1 . .
H H4M1 0.2341 1.0277 0.3005 0.157 Uiso calc R 1 . .

loop_
_atom_site_aniso_label
_atom_site_aniso_U_11
_atom_site_aniso_U_22
_atom_site_aniso_U_33
_atom_site_aniso_U_12
_atom_site_aniso_U_13
_atom_site_aniso_U_23
C1 0.0318(7) 0.0458(8) 0.0319(7) -0.0084(6) -0.0146(6) -0.0004(6)
C2 0.0418(8) 0.0431(8) 0.0430(8) -0.0107(6) -0.0197(7) -0.0018(6)
C3 0.0442(8) 0.0532(9) 0.0404(8) -0.0151(7) -0.0193(7) -0.0059(7)
C4 0.0491(9) 0.0617(10) 0.0359(8) -0.0135(7) -0.0232(7) 0.0005(7)
C5 0.0395(8) 0.0489(9) 0.0384(8) -0.0070(6) -0.0190(6) 0.0009(6)
C6 0.0314(7) 0.0451(8) 0.0343(7) -0.0069(6) -0.0144(6) -0.0015(6)
C7 0.0379(8) 0.0428(8) 0.0401(8) -0.0036(6) -0.0191(6) -0.0017(6)
C8 0.0427(8) 0.0399(8) 0.0431(8) -0.0052(6) -0.0240(7) -0.0055(6)
C9 0.0306(7) 0.0436(8) 0.0349(7) -0.0074(6) -0.0146(6) -0.0032(6)
C10 0.0325(7) 0.0428(8) 0.0363(8) -0.0062(6) -0.0157(6) -0.0011(6)
C11 0.0601(10) 0.0449(9) 0.0531(10) -0.0139(7) -0.0349(8) 0.0000(7)
C12 0.0710(12) 0.0409(8) 0.0579(11) -0.0122(8) -0.0388(9) 0.0070(7)
C13 0.0454(8) 0.0506(9) 0.0391(8) -0.0068(7) -0.0230(7) 0.0023(7)
C14 0.0647(11) 0.0472(9) 0.0528(10) -0.0103(8) -0.0372(9) -0.0047(7)
C15 0.0599(10) 0.0396(8) 0.0518(10) -0.0074(7) -0.0335(8) -0.0005(7)
C16 0.1022(17) 0.0561(12) 0.0855(16) -0.0196(11) -0.0542(14) -0.0117(11)
C17 0.0953(16) 0.0674(12) 0.0657(12) -0.0162(11) -0.0574(12) 0.0121(10)
C18 0.0943(16) 0.0652(13) 0.0775(14) -0.0155(11) -0.0544(13) 0.0231(11)
O1 0.0474(6) 0.0425(6) 0.0420(6) -0.0110(5) -0.0268(5) 0.0009(4)
O2 0.0769(8) 0.0409(6) 0.0661(8) -0.0021(6) -0.0472(7) -0.0007(5)
O3 0.0778(8) 0.0520(7) 0.0570(8) -0.0099(6) -0.0468(7) 0.0064(6)
O5 0.0891(10) 0.0608(8) 0.0630(8) -0.0100(7) -0.0531(8) 0.0069(6)
O4 0.0881(9) 0.0601(8) 0.0603(8) -0.0243(7) -0.0464(7) -0.0048(6)
O1W1 0.0728(11) 0.0668(10) 0.1064(14) -0.0040(8) -0.0491(10) -0.0164(9)
C1M1 0.0895(18) 0.0874(18) 0.101(2) -0.0153(14) -0.0391(16) -0.0007(15)
O1M1 0.0944(13) 0.1108(15) 0.0973(14) -0.0054(11) -0.0355(11) 0.0138(11)

loop_
_atom_type_symbol
_atom_type_description
_atom_type_scat_dispersion_real
_atom_type_scat_dispersion_imag
_atom_type_scat_source
C C 0.0033 0.0016 'International Tables Vol C Tables 4.2.6.8 and 6.1.1.4'
H H 0.0000 0.0000 'International Tables Vol C Tables 4.2.6.8 and 6.1.1.4'
O O 0.0106 0.0060 'International Tables Vol C Tables 4.2.6.8 and 6.1.1.4'

loop_
_geom_angle_atom_site_label_1
_geom_angle_atom_site_label_2
_geom_angle_atom_site_label_3
_geom_angle_site_symmetry_1
_geom_angle_site_symmetry_3
_geom_angle
_geom_angle_publ_flag
O1 C1 C2 . . 113.11(13) ?
O1 C1 C6 . . 122.23(12) ?
C2 C1 C6 . . 124.65(13) ?
C3 C2 C1 . . 117.17(14) ?
C3 C2 H2 . . 121.4 ?
C1 C2 H2 . . 121.4 ?
O4 C3 C2 . . 123.74(15) ?
O4 C3 C4 . . 115.09(13) ?
C2 C3 C4 . . 121.16(13) ?
C5 C4 C3 . . 120.54(14) ?
C5 C4 H4 . . 119.7 ?
C3 C4 H4 . . 119.7 ?
O3 C5 C4 . . 123.39(13) ?
O3 C5 C6 . . 115.92(13) ?
C4 C5 C6 . . 120.69(14) ?
C1 C6 C5 . . 115.76(12) ?
C1 C6 C7 . . 118.57(12) ?
C5 C6 C7 . . 125.67(13) ?
O2 C7 C8 . . 120.81(13) ?
O2 C7 C6 . . 124.13(13) ?
C8 C7 C6 . . 115.05(13) ?
C9 C8 C7 . . 122.92(13) ?
C9 C8 H8 . . 118.5 ?
C7 C8 H8 . . 118.5 ?
C8 C9 O1 . . 120.88(12) ?
C8 C9 C10 . . 127.70(12) ?
O1 C9 C10 . . 111.42(12) ?
C11 C10 C15 . . 117.96(13) ?
C11 C10 C9 . . 121.38(12) ?
C15 C10 C9 . . 120.66(13) ?
C10 C11 C12 . . 121.46(14) ?
C10 C11 H11 . . 119.3 ?
C12 C11 H11 . . 119.3 ?
C13 C12 C11 . . 119.46(15) ?
C13 C12 H12 . . 120.3 ?
C11 C12 H12 . . 120.3 ?
O5 C13 C12 . . 124.34(15) ?
O5 C13 C14 . . 115.66(13) ?
C12 C13 C14 . . 120.00(14) ?
C15 C14 C13 . . 120.15(14) ?
C15 C14 H14 . . 119.9 ?
C13 C14 H14 . . 119.9 ?
C14 C15 C10 . . 120.92(15) ?
C14 C15 H15 . . 119.5 ?
C10 C15 H15 . . 119.5 ?
O4 C16 H16A . . 109.5 ?
O4 C16 H16B . . 109.5 ?
H16A C16 H16B . . 109.5 ?
O4 C16 H16C . . 109.5 ?
H16A C16 H16C . . 109.5 ?
H16B C16 H16C . . 109.5 ?
O3 C17 H17A . . 109.5 ?
O3 C17 H17B . . 109.5 ?
H17A C17 H17B . . 109.5 ?
O3 C17 H17C . . 109.5 ?
H17A C17 H17C . . 109.5 ?
H17B C17 H17C . . 109.5 ?
O5 C18 H18A . . 109.5 ?
O5 C18 H18B . . 109.5 ?
H18A C18 H18B . . 109.5 ?
O5 C18 H18C . . 109.5 ?
H18A C18 H18C . . 109.5 ?
H18B C18 H18C . . 109.5 ?
C9 O1 C1 . . 120.21(11) ?
C5 O3 C17 . . 117.97(13) ?
C13 O5 C18 . . 117.91(13) ?
C3 O4 C16 . . 118.09(14) ?
H1W1 O1W1 H2W1 . . 105(3) ?
O1M1 C1M1 H1M1 . . 109.5 ?
O1M1 C1M1 H2M1 . . 109.5 ?
H1M1 C1M1 H2M1 . . 109.5 ?
O1M1 C1M1 H3M1 . . 109.5 ?
H1M1 C1M1 H3M1 . . 109.5 ?
H2M1 C1M1 H3M1 . . 109.5 ?
C1M1 O1M1 H4M1 . . 109.5 ?

loop_
_geom_bond_atom_site_label_1
_geom_bond_atom_site_label_2
_geom_bond_site_symmetry_2
_geom_bond_distance
_geom_bond_publ_flag
C1 O1 . 1.3683(16) ?
C1 C2 . 1.388(2) ?
C1 C6 . 1.389(2) ?
C2 C3 . 1.377(2) ?
C2 H2 . 0.9300 ?
C3 O4 . 1.3584(18) ?
C3 C4 . 1.392(2) ?
C4 C5 . 1.372(2) ?
C4 H4 . 0.9300 ?
C5 O3 . 1.3570(19) ?
C5 C6 . 1.427(2) ?
C6 C7 . 1.463(2) ?
C7 O2 . 1.2458(18) ?
C7 C8 . 1.437(2) ?
C8 C9 . 1.342(2) ?
C8 H8 . 0.9300 ?
C9 O1 . 1.3597(16) ?
C9 C10 . 1.4656(19) ?
C10 C11 . 1.385(2) ?
C10 C15 . 1.391(2) ?
C11 C12 . 1.387(2) ?
C11 H11 . 0.9300 ?
C12 C13 . 1.376(2) ?
C12 H12 . 0.9300 ?
C13 O5 . 1.3649(18) ?
C13 C14 . 1.380(2) ?
C14 C15 . 1.378(2) ?
C14 H14 . 0.9300 ?
C15 H15 . 0.9300 ?
C16 O4 . 1.418(2) ?
C16 H16A . 0.9600 ?
C16 H16B . 0.9600 ?
C16 H16C . 0.9600 ?
C17 O3 . 1.427(2) ?
C17 H17A . 0.9600 ?
C17 H17B . 0.9600 ?
C17 H17C . 0.9600 ?
C18 O5 . 1.414(2) ?
C18 H18A . 0.9600 ?
C18 H18B . 0.9600 ?
C18 H18C . 0.9600 ?
O1W1 H1W1 . 0.80(3) ?
O1W1 H2W1 . 0.85(3) ?
C1M1 O1M1 . 1.373(3) ?
C1M1 H1M1 . 0.9600 ?
C1M1 H2M1 . 0.9600 ?
C1M1 H3M1 . 0.9600 ?
O1M1 H4M1 . 0.8200 ?

loop_
_geom_hbond_atom_site_label_D
_geom_hbond_atom_site_label_H
_geom_hbond_atom_site_label_A
_geom_hbond_site_symmetry_A
_geom_hbond_distance_DH
_geom_hbond_distance_HA
_geom_hbond_distance_DA
_geom_hbond_angle_DHA
_geom_hbond_publ_flag
O1W1 H1W1 O2 2_676 0.80(3) 2.06(3) 2.844(2) 169(3) y
O1W1 H2W1 O2 . 0.85(3) 2.15(3) 2.940(2) 154(3) y
O1W1 H2W1 O3 . 0.85(3) 2.45(3) 3.113(2) 134(3) y
O1M1 H4M1 O1W1 . 0.82 2.01 2.822(3) 172.7 y
C14 H14 O5 2_767 0.93 2.50 3.418(2) 167.9 y
C17 H17C O4 2_665 0.96 2.81 3.287(2) 111.9 y

loop_
_geom_torsion_atom_site_label_1
_geom_torsion_atom_site_label_2
_geom_torsion_atom_site_label_3
_geom_torsion_atom_site_label_4
_geom_torsion_site_symmetry_1
_geom_torsion_site_symmetry_2
_geom_torsion_site_symmetry_3
_geom_torsion_site_symmetry_4
_geom_torsion
_geom_torsion_publ_flag
O1 C1 C2 C3 . . . . -179.29(13) ?
C6 C1 C2 C3 . . . . 1.2(2) ?
C1 C2 C3 O4 . . . . -179.64(15) ?
C1 C2 C3 C4 . . . . -0.4(2) ?
O4 C3 C4 C5 . . . . 178.57(15) ?
C2 C3 C4 C5 . . . . -0.8(2) ?
C3 C4 C5 O3 . . . . -178.88(14) ?
C3 C4 C5 C6 . . . . 1.1(2) ?
O1 C1 C6 C5 . . . . 179.68(13) ?
C2 C1 C6 C5 . . . . -0.9(2) ?
O1 C1 C6 C7 . . . . 0.1(2) ?
C2 C1 C6 C7 . . . . 179.53(14) ?
O3 C5 C6 C1 . . . . 179.67(13) ?
C4 C5 C6 C1 . . . . -0.3(2) ?
O3 C5 C6 C7 . . . . -0.8(2) ?
C4 C5 C6 C7 . . . . 179.24(14) ?
C1 C6 C7 O2 . . . . -176.29(14) ?
C5 C6 C7 O2 . . . . 4.2(2) ?
C1 C6 C7 C8 . . . . 3.0(2) ?
C5 C6 C7 C8 . . . . -176.58(14) ?
O2 C7 C8 C9 . . . . 175.49(15) ?
C6 C7 C8 C9 . . . . -3.8(2) ?
C7 C8 C9 O1 . . . . 1.4(2) ?
C7 C8 C9 C10 . . . . -179.01(14) ?
C8 C9 C10 C11 . . . . 179.11(15) ?
O1 C9 C10 C11 . . . . -1.3(2) ?
C8 C9 C10 C15 . . . . -1.6(2) ?
O1 C9 C10 C15 . . . . 178.04(13) ?
C15 C10 C11 C12 . . . . -1.4(2) ?
C9 C10 C11 C12 . . . . 177.97(15) ?
C10 C11 C12 C13 . . . . -0.7(3) ?
C11 C12 C13 O5 . . . . -177.82(16) ?
C11 C12 C13 C14 . . . . 2.2(3) ?
O5 C13 C14 C15 . . . . 178.39(15) ?
C12 C13 C14 C15 . . . . -1.6(3) ?
C13 C14 C15 C10 . . . . -0.5(3) ?
C11 C10 C15 C14 . . . . 1.9(2) ?
C9 C10 C15 C14 . . . . -177.40(14) ?
C8 C9 O1 C1 . . . . 2.0(2) ?
C10 C9 O1 C1 . . . . -177.67(11) ?
C2 C1 O1 C9 . . . . 177.81(12) ?
C6 C1 O1 C9 . . . . -2.7(2) ?
C4 C5 O3 C17 . . . . -2.9(2) ?
C6 C5 O3 C17 . . . . 177.07(15) ?
C12 C13 O5 C18 . . . . 9.6(3) ?
C14 C13 O5 C18 . . . . -170.45(18) ?
C2 C3 O4 C16 . . . . 3.4(3) ?
C4 C3 O4 C16 . . . . -175.96(16) ?

loop_
_cod_related_entry_id
_cod_related_entry_database
_cod_related_entry_code
1 ChemSpider 30655923
